data_2220079
loop_
_publ_author_name
'Cai, Hong-Lan'
'Liu, Bing'
'Lin, Zhi-Dong'

_publ_section_title {<i>N</i>,<i>N</i>'-Bis[(<i>E</i>)-3-phenylallylidene]ethane-1,2-diamine}dichloridozinc(II)
_journal_coeditor_code BI2311
_journal_issue 12
_journal_name_full 'Acta Crystallographica Section E'
_journal_page_first m1597
_journal_paper_doi 10.1107/S1600536808037860
_journal_volume 64
_journal_year 2008
_chemical_formula_iupac '[Zn Cl2 (C20 H20 N2)]'
_chemical_formula_moiety 'C20 H20 Cl2 N2 Zn'
_chemical_formula_sum 'C20 H20 Cl2 N2 Zn'
_chemical_formula_weight 424.65
_chemical_melting_point 553
_chemical_name_systematic
;
{<i>N</i>,<i>N</i>'-Bis[(<i>E</i>)-3-phenylallylidene]ethane-1,2-diamine}
dichloridozinc(II)
;
_space_group_IT_number 14
_symmetry_cell_setting monoclinic
_symmetry_space_group_name_Hall '-P 2ybc'
_symmetry_space_group_name_H-M 'P 1 21/c 1'
_atom_sites_solution_hydrogens geom
_atom_sites_solution_primary direct
_atom_sites_solution_secondary difmap
_audit_creation_method SHELXL-97
_cell_angle_alpha 90.00
_cell_angle_beta 94.913(2)
_cell_angle_gamma 90.00
_cell_formula_units_Z 4
_cell_length_a 7.2140(8)
_cell_length_b 20.265(2)
_cell_length_c 14.0906(16)
_cell_measurement_reflns_used 2760
_cell_measurement_temperature 300(2)
_cell_measurement_theta_max 28.05
_cell_measurement_theta_min 2.08
_cell_volume 2052.4(4)
_computing_cell_refinement 'SAINT (Siemens, 1996)'
_computing_data_collection 'SMART (Siemens, 1996)'
_computing_data_reduction 'SAINT (Siemens, 1996)'
_computing_molecular_graphics 'SHELXTL (Sheldrick, 2008)'
_computing_publication_material 'SHELXTL (Sheldrick, 2008)'
_computing_structure_refinement 'SHELXL97 (Sheldrick, 2008)'
_computing_structure_solution 'SHELXS97 (Sheldrick, 2008)'
_diffrn_ambient_temperature 300(2)
_diffrn_measured_fraction_theta_full 0.995
_diffrn_measured_fraction_theta_max 0.995
_diffrn_measurement_device_type 'Bruker SMART CCD'
_diffrn_measurement_method '\f and \w scans'
_diffrn_radiation_monochromator graphite
_diffrn_radiation_source 'fine-focus sealed tube'
_diffrn_radiation_type MoK\a
_diffrn_radiation_wavelength 0.71073
_diffrn_reflns_av_R_equivalents 0.0301
_diffrn_reflns_av_sigmaI/netI 0.0321
_diffrn_reflns_limit_h_max 9
_diffrn_reflns_limit_h_min -9
_diffrn_reflns_limit_k_max 24
_diffrn_reflns_limit_k_min -25
_diffrn_reflns_limit_l_max 12
_diffrn_reflns_limit_l_min -17
_diffrn_reflns_number 15814
_diffrn_reflns_theta_full 27.00
_diffrn_reflns_theta_max 27.00
_diffrn_reflns_theta_min 1.76
_diffrn_standards_number 0
_exptl_absorpt_coefficient_mu 1.461
_exptl_absorpt_correction_T_max 0.868
_exptl_absorpt_correction_T_min 0.730
_exptl_absorpt_correction_type multi-scan
_exptl_absorpt_process_details 'SADABS (Sheldrick, 1996)'
_exptl_crystal_colour yellow
_exptl_crystal_density_diffrn 1.374
_exptl_crystal_density_method 'not measured'
_exptl_crystal_description block
_exptl_crystal_F_000 872
_exptl_crystal_size_max 0.23
_exptl_crystal_size_mid 0.20
_exptl_crystal_size_min 0.10
_refine_diff_density_max 0.501
_refine_diff_density_min -0.287
_refine_ls_extinction_method none
_refine_ls_goodness_of_fit_ref 0.991
_refine_ls_hydrogen_treatment constr
_refine_ls_matrix_type full
_refine_ls_number_parameters 226
_refine_ls_number_reflns 4458
_refine_ls_number_restraints 0
_refine_ls_restrained_S_all 0.991
_refine_ls_R_factor_all 0.0726
_refine_ls_R_factor_gt 0.0471
_refine_ls_shift/su_max 0.001
_refine_ls_shift/su_mean 0.000
_refine_ls_structure_factor_coef Fsqd
_refine_ls_weighting_details 'calc w=1/[\s^2^(Fo^2^)+(0.0805P)^2^] where P=(Fo^2^+2Fc^2^)/3'
_refine_ls_weighting_scheme calc
_refine_ls_wR_factor_gt 0.1224
_refine_ls_wR_factor_ref 0.1320
_reflns_number_gt 3027
_reflns_number_total 4458
_reflns_threshold_expression I>2\s(I)
_cod_data_source_file bi2311.cif
_cod_data_source_block I
_cod_original_sg_symbol_H-M 'P 21/c'
_cod_database_code 2220079
_cod_database_fobs_code 2220079

loop_
_symmetry_equiv_pos_as_xyz
'x, y, z'
'-x, y+1/2, -z+1/2'
'-x, -y, -z'
'x, -y-1/2, z-1/2'

loop_
_atom_site_type_symbol
_atom_site_label
_atom_site_fract_x
_atom_site_fract_y
_atom_site_fract_z
_atom_site_U_iso_or_equiv
_atom_site_adp_type
_atom_site_calc_flag
_atom_site_refinement_flags
_atom_site_occupancy
Zn Zn1 0.09704(4) 0.575283(15) 0.83248(3) 0.06115(16) Uani d . 1
C C1 0.2380(5) 0.84830(15) 0.8767(2) 0.0731(8) Uani d . 1
C C2 0.2309(7) 0.91286(17) 0.9108(3) 0.0965(13) Uani d . 1
H H2 0.1260 0.9274 0.9387 0.116 Uiso calc R 1
C C3 0.3789(9) 0.9553(2) 0.9034(4) 0.1214(18) Uani d . 1
H H3 0.3736 0.9982 0.9264 0.146 Uiso calc R 1
C C4 0.5311(10) 0.9345(3) 0.8629(4) 0.1234(19) Uani d . 1
H H4 0.6303 0.9633 0.8585 0.148 Uiso calc R 1
C C5 0.5423(6) 0.8711(2) 0.8278(3) 0.1013(12) Uani d . 1
H H5 0.6482 0.8574 0.8000 0.122 Uiso calc R 1
C C6 0.3962(5) 0.82863(17) 0.8343(2) 0.0822(9) Uani d . 1
H H6 0.4029 0.7861 0.8100 0.099 Uiso calc R 1
C C7 0.0772(4) 0.80522(15) 0.8855(2) 0.0706(8) Uani d . 1
H H7 -0.0286 0.8250 0.9060 0.085 Uiso calc R 1
C C8 0.0665(4) 0.74079(14) 0.8672(2) 0.0674(8) Uani d . 1
H H8 0.1705 0.7195 0.8471 0.081 Uiso calc R 1
C C9 -0.0972(4) 0.70302(14) 0.8772(2) 0.0637(7) Uani d . 1
H H9 -0.2026 0.7248 0.8947 0.076 Uiso calc R 1
C C10 -0.2802(4) 0.60569(14) 0.8766(2) 0.0694(8) Uani d . 1
H H10A -0.3857 0.6348 0.8626 0.083 Uiso calc R 1
H H10B -0.2803 0.5912 0.9422 0.083 Uiso calc R 1
C C11 -0.2957(4) 0.54701(14) 0.8112(2) 0.0673(8) Uani d . 1
H H11A -0.3980 0.5190 0.8267 0.081 Uiso calc R 1
H H11B -0.3194 0.5615 0.7457 0.081 Uiso calc R 1
C C12 -0.1214(4) 0.44778(15) 0.8336(2) 0.0630(7) Uani d . 1
H H12 -0.2364 0.4268 0.8300 0.076 Uiso calc R 1
C C13 0.0416(4) 0.40785(14) 0.8503(2) 0.0624(7) Uani d . 1
H H13 0.1578 0.4280 0.8537 0.075 Uiso calc R 1
C C14 0.0320(4) 0.34316(14) 0.8611(2) 0.0661(7) Uani d . 1
H H14 -0.0874 0.3255 0.8544 0.079 Uiso calc R 1
C C15 0.1802(5) 0.29590(14) 0.8818(2) 0.0685(8) Uani d . 1
C C16 0.1377(6) 0.22894(16) 0.8800(2) 0.0884(10) Uani d . 1
H H16 0.0154 0.2152 0.8660 0.106 Uiso calc R 1
C C17 0.2773(10) 0.1826(2) 0.8991(3) 0.1219(18) Uani d . 1
H H17 0.2477 0.1380 0.8977 0.146 Uiso calc R 1
C C18 0.4567(9) 0.2015(3) 0.9198(3) 0.131(2) Uani d . 1
H H18 0.5496 0.1700 0.9307 0.158 Uiso calc R 1
C C19 0.5004(6) 0.2675(3) 0.9245(3) 0.1094(14) Uani d . 1
H H19 0.6228 0.2803 0.9405 0.131 Uiso calc R 1
C C20 0.3652(5) 0.31469(18) 0.9059(2) 0.0784(9) Uani d . 1
H H20 0.3967 0.3592 0.9093 0.094 Uiso calc R 1
Cl Cl1 0.20858(16) 0.59354(5) 0.69366(8) 0.1081(4) Uani d . 1
Cl Cl2 0.30022(11) 0.55861(5) 0.95630(7) 0.0897(3) Uani d . 1
N N1 -0.1064(3) 0.64122(11) 0.86341(17) 0.0614(6) Uani d . 1
N N2 -0.1194(3) 0.51002(10) 0.82321(16) 0.0593(6) Uani d . 1

loop_
_atom_site_aniso_label
_atom_site_aniso_U_11
_atom_site_aniso_U_22
_atom_site_aniso_U_33
_atom_site_aniso_U_12
_atom_site_aniso_U_13
_atom_site_aniso_U_23
Zn1 0.0504(2) 0.0597(2) 0.0751(3) 0.00295(13) 0.01574(16) 0.00885(15)
C1 0.096(2) 0.0645(18) 0.0562(18) -0.0083(16) -0.0095(16) 0.0046(14)
C2 0.141(4) 0.070(2) 0.074(3) -0.011(2) -0.012(2) -0.0016(17)
C3 0.186(6) 0.079(3) 0.091(3) -0.042(3) -0.033(3) 0.002(2)
C4 0.158(5) 0.115(4) 0.088(3) -0.066(3) -0.040(3) 0.030(3)
C5 0.104(3) 0.116(3) 0.081(3) -0.037(2) -0.015(2) 0.021(2)
C6 0.088(2) 0.084(2) 0.073(2) -0.0153(19) -0.0024(18) 0.0062(18)
C7 0.079(2) 0.0661(18) 0.066(2) 0.0042(15) 0.0032(15) -0.0019(15)
C8 0.0682(18) 0.0607(18) 0.074(2) 0.0033(13) 0.0079(15) 0.0016(15)
C9 0.0599(17) 0.0656(18) 0.066(2) 0.0055(13) 0.0109(14) 0.0036(14)
C10 0.0510(16) 0.0672(17) 0.093(2) -0.0010(13) 0.0202(15) -0.0057(16)
C11 0.0497(15) 0.0717(18) 0.080(2) 0.0018(13) 0.0009(14) 0.0018(16)
C12 0.0601(17) 0.0664(17) 0.0626(19) -0.0061(13) 0.0053(14) -0.0033(14)
C13 0.0569(16) 0.0596(16) 0.070(2) -0.0013(12) 0.0027(14) -0.0044(14)
C14 0.0681(18) 0.0637(18) 0.0661(19) -0.0057(14) 0.0036(14) -0.0026(14)
C15 0.089(2) 0.0611(18) 0.0550(18) 0.0098(15) 0.0066(16) -0.0031(14)
C16 0.132(3) 0.067(2) 0.064(2) 0.006(2) -0.010(2) -0.0051(16)
C17 0.213(6) 0.073(2) 0.075(3) 0.047(3) -0.016(3) -0.0095(19)
C18 0.164(5) 0.140(4) 0.088(3) 0.091(4) -0.003(3) -0.008(3)
C19 0.093(3) 0.159(4) 0.076(3) 0.046(3) 0.006(2) 0.003(3)
C20 0.075(2) 0.091(2) 0.070(2) 0.0096(18) 0.0065(16) 0.0062(17)
Cl1 0.1177(8) 0.1124(7) 0.1025(8) 0.0353(6) 0.0584(6) 0.0377(6)
Cl2 0.0556(5) 0.1233(7) 0.0894(6) -0.0061(4) 0.0012(4) 0.0130(5)
N1 0.0555(13) 0.0600(14) 0.0702(16) 0.0012(10) 0.0137(11) 0.0006(11)
N2 0.0549(13) 0.0592(14) 0.0641(15) 0.0023(10) 0.0068(11) 0.0023(11)

loop_
_atom_type_symbol
_atom_type_description
_atom_type_scat_dispersion_real
_atom_type_scat_dispersion_imag
_atom_type_scat_source
C C 0.0033 0.0016 'International Tables Vol C Tables 4.2.6.8 and 6.1.1.4'
H H 0.0000 0.0000 'International Tables Vol C Tables 4.2.6.8 and 6.1.1.4'
N N 0.0061 0.0033 'International Tables Vol C Tables 4.2.6.8 and 6.1.1.4'
Cl Cl 0.1484 0.1585 'International Tables Vol C Tables 4.2.6.8 and 6.1.1.4'
Zn Zn 0.2839 1.4301 'International Tables Vol C Tables 4.2.6.8 and 6.1.1.4'

loop_
_geom_angle_atom_site_label_1
_geom_angle_atom_site_label_2
_geom_angle_atom_site_label_3
_geom_angle
N2 Zn1 N1 83.04(9)
N2 Zn1 Cl2 113.83(7)
N1 Zn1 Cl2 111.68(7)
N2 Zn1 Cl1 112.73(8)
N1 Zn1 Cl1 113.52(7)
Cl2 Zn1 Cl1 117.26(4)
C6 C1 C2 118.2(4)
C6 C1 C7 123.4(3)
C2 C1 C7 118.5(4)
C3 C2 C1 120.4(5)
C3 C2 H2 119.8
C1 C2 H2 119.8
C4 C3 C2 120.0(5)
C4 C3 H3 120.0
C2 C3 H3 120.0
C3 C4 C5 121.2(5)
C3 C4 H4 119.4
C5 C4 H4 119.4
C6 C5 C4 119.4(5)
C6 C5 H5 120.3
C4 C5 H5 120.3
C5 C6 C1 120.9(4)
C5 C6 H6 119.6
C1 C6 H6 119.6
C8 C7 C1 126.9(3)
C8 C7 H7 116.5
C1 C7 H7 116.5
C7 C8 C9 122.9(3)
C7 C8 H8 118.6
C9 C8 H8 118.6
N1 C9 C8 123.3(3)
N1 C9 H9 118.4
C8 C9 H9 118.4
N1 C10 C11 109.2(2)
N1 C10 H10A 109.8
C11 C10 H10A 109.8
N1 C10 H10B 109.8
C11 C10 H10B 109.8
H10A C10 H10B 108.3
N2 C11 C10 108.3(2)
N2 C11 H11A 110.0
C10 C11 H11A 110.0
N2 C11 H11B 110.0
C10 C11 H11B 110.0
H11A C11 H11B 108.4
N2 C12 C13 124.3(3)
N2 C12 H12 117.8
C13 C12 H12 117.8
C14 C13 C12 121.9(3)
C14 C13 H13 119.0
C12 C13 H13 119.0
C13 C14 C15 129.4(3)
C13 C14 H14 115.3
C15 C14 H14 115.3
C16 C15 C20 118.2(3)
C16 C15 C14 119.0(3)
C20 C15 C14 122.8(3)
C17 C16 C15 120.1(4)
C17 C16 H16 119.9
C15 C16 H16 119.9
C18 C17 C16 121.0(4)
C18 C17 H17 119.5
C16 C17 H17 119.5
C17 C18 C19 119.7(4)
C17 C18 H18 120.1
C19 C18 H18 120.1
C18 C19 C20 120.8(4)
C18 C19 H19 119.6
C20 C19 H19 119.6
C19 C20 C15 120.1(4)
C19 C20 H20 119.9
C15 C20 H20 119.9
C9 N1 C10 119.9(2)
C9 N1 Zn1 130.1(2)
C10 N1 Zn1 109.86(16)
C12 N2 C11 120.0(2)
C12 N2 Zn1 130.7(2)
C11 N2 Zn1 109.00(16)

loop_
_geom_bond_atom_site_label_1
_geom_bond_atom_site_label_2
_geom_bond_distance
Zn1 N2 2.042(2)
Zn1 N1 2.059(2)
Zn1 Cl2 2.2064(10)
Zn1 Cl1 2.2092(10)
C1 C6 1.391(4)
C1 C2 1.396(5)
C1 C7 1.465(4)
C2 C3 1.382(6)
C2 H2 0.930
C3 C4 1.348(7)
C3 H3 0.930
C4 C5 1.381(7)
C4 H4 0.930
C5 C6 1.370(5)
C5 H5 0.930
C6 H6 0.930
C7 C8 1.332(4)
C7 H7 0.930
C8 C9 1.424(4)
C8 H8 0.930
C9 N1 1.268(3)
C9 H9 0.930
C10 N1 1.471(3)
C10 C11 1.503(4)
C10 H10A 0.970
C10 H10B 0.970
C11 N2 1.473(3)
C11 H11A 0.970
C11 H11B 0.970
C12 N2 1.270(3)
C12 C13 1.431(4)
C12 H12 0.930
C13 C14 1.322(4)
C13 H13 0.930
C14 C15 1.447(4)
C14 H14 0.930
C15 C16 1.391(4)
C15 C20 1.402(4)
C16 C17 1.386(6)
C16 H16 0.930
C17 C18 1.357(7)
C17 H17 0.930
C18 C19 1.373(7)
C18 H18 0.930
C19 C20 1.375(5)
C19 H19 0.930
C20 H20 0.930

loop_
_geom_torsion_atom_site_label_1
_geom_torsion_atom_site_label_2
_geom_torsion_atom_site_label_3
_geom_torsion_atom_site_label_4
_geom_torsion
C6 C1 C2 C3 -0.9(5)
C7 C1 C2 C3 -179.6(3)
C1 C2 C3 C4 0.2(7)
C2 C3 C4 C5 0.3(7)
C3 C4 C5 C6 0.0(7)
C4 C5 C6 C1 -0.8(5)
C2 C1 C6 C5 1.2(5)
C7 C1 C6 C5 179.8(3)
C6 C1 C7 C8 9.5(5)
C2 C1 C7 C8 -171.8(3)
C1 C7 C8 C9 -179.4(3)
C7 C8 C9 N1 -177.3(3)
N1 C10 C11 N2 50.0(3)
N2 C12 C13 C14 179.6(3)
C12 C13 C14 C15 -177.5(3)
C13 C14 C15 C16 -173.3(3)
C13 C14 C15 C20 8.3(5)
C20 C15 C16 C17 -1.8(5)
C14 C15 C16 C17 179.7(3)
C15 C16 C17 C18 0.1(6)
C16 C17 C18 C19 1.8(7)
C17 C18 C19 C20 -1.9(7)
C18 C19 C20 C15 0.0(6)
C16 C15 C20 C19 1.8(5)
C14 C15 C20 C19 -179.8(3)
C8 C9 N1 C10 179.1(3)
C8 C9 N1 Zn1 4.1(4)
C11 C10 N1 C9 150.3(3)
C11 C10 N1 Zn1 -33.8(3)
N2 Zn1 N1 C9 -176.0(3)
Cl2 Zn1 N1 C9 71.1(3)
Cl1 Zn1 N1 C9 -64.2(3)
N2 Zn1 N1 C10 8.69(19)
Cl2 Zn1 N1 C10 -104.23(19)
Cl1 Zn1 N1 C10 120.48(19)
C13 C12 N2 C11 -176.8(3)
C13 C12 N2 Zn1 -3.6(4)
C10 C11 N2 C12 132.9(3)
C10 C11 N2 Zn1 -41.7(3)
N1 Zn1 N2 C12 -155.4(3)
Cl2 Zn1 N2 C12 -44.7(3)
Cl1 Zn1 N2 C12 92.0(3)
N1 Zn1 N2 C11 18.43(19)
Cl2 Zn1 N2 C11 129.09(17)
Cl1 Zn1 N2 C11 -94.19(18)
